data_4062129
_journal_name_full Organometallics
_journal_year 2003
_chemical_formula_sum 'C24.5 H24 Mn N O4'
_chemical_formula_weight 451.39
_space_group_IT_number 2
_symmetry_cell_setting triclinic
_symmetry_space_group_name_Hall '-P 1'
_symmetry_space_group_name_H-M 'P -1'
_cell_angle_alpha 104.92(3)
_cell_angle_beta 91.58(3)
_cell_angle_gamma 92.43(3)
_cell_formula_units_Z 2
_cell_length_a 6.7990(14)
_cell_length_b 11.329(2)
_cell_length_c 15.409(3)
_cell_measurement_temperature 210(2)
_cell_volume 1144.9(4)
_diffrn_ambient_temperature 210(2)
_exptl_crystal_density_diffrn 1.309
_cod_depositor_comments
;
The following automatic conversions were performed:
'_symmetry_cell_setting' value 'Triclinic' changed to 'triclinic'
according to '/home/saulius/struct/CIF-dictionaries/cif_core.dic'
dictionary named 'cif_core.dic' version 2.4.1 from 2010-06-29.

Automatic conversion script
Id: cif_fix_enum 1527 2010-12-29 10:47:43Z saulius 
;
_cod_original_formula_sum 'C24.50 H24 Mn N O4'
_cod_database_code 4062129

loop_
_symmetry_equiv_pos_as_xyz
'x, y, z'
'-x, -y, -z'

loop_
_atom_site_label
_atom_site_type_symbol
_atom_site_fract_x
_atom_site_fract_y
_atom_site_fract_z
_atom_site_U_iso_or_equiv
_atom_site_adp_type
_atom_site_occupancy
_atom_site_symmetry_multiplicity
_atom_site_calc_flag
_atom_site_refinement_flags
_atom_site_disorder_assembly
_atom_site_disorder_group
Mn Mn 0.28550(5) 1.06326(3) 0.18028(2) 0.04570(14) Uani 1 1 d . . .
N N 0.4255(3) 0.87122(15) 0.43363(11) 0.0426(4) Uani 1 1 d . . .
O1 O 0.1071(3) 1.3029(2) 0.2205(2) 0.1019(8) Uani 1 1 d . . .
C1 C 0.1730(4) 1.2088(3) 0.2040(2) 0.0648(7) Uani 1 1 d . . .
O2 O 0.6930(3) 1.1678(2) 0.20974(17) 0.0897(7) Uani 1 1 d . . .
C2 C 0.5330(4) 1.1284(2) 0.19734(18) 0.0587(6) Uani 1 1 d . . .
C3 C 0.2685(4) 1.0572(3) 0.06216(18) 0.0662(7) Uani 1 1 d . . .
O3 O 0.2555(4) 1.0544(3) -0.01223(14) 0.1059(8) Uani 1 1 d . . .
O4 O 0.6360(2) 0.88983(16) 0.45475(11) 0.0494(4) Uani 1 1 d . . .
H4' H 0.650(4) 0.959(3) 0.4882(18) 0.062(8) Uiso 1 1 d . . .
C4 C 0.4382(4) 0.9280(2) 0.28920(14) 0.0442(5) Uani 1 1 d . . .
H4 H 0.564(4) 0.960(2) 0.3050(15) 0.047(6) Uiso 1 1 d . . .
C5 C 0.4128(4) 0.8888(2) 0.18791(15) 0.0475(5) Uani 1 1 d . . .
H5 H 0.521(4) 0.859(2) 0.1527(16) 0.049(6) Uiso 1 1 d . . .
C6 C 0.2246(4) 0.8709(2) 0.14844(17) 0.0565(7) Uani 1 1 d . . .
H6 H 0.206(4) 0.827(2) 0.0927(18) 0.057(7) Uiso 1 1 d . . .
C7 C 0.0652(4) 0.9314(2) 0.19321(18) 0.0571(6) Uani 1 1 d . . .
H7 H -0.062(5) 0.932(3) 0.1698(19) 0.079(9) Uiso 1 1 d . . .
C8 C 0.1062(4) 1.0136(2) 0.27790(16) 0.0525(6) Uani 1 1 d . . .
H8 H 0.006(4) 1.067(2) 0.3062(15) 0.047(6) Uiso 1 1 d . . .
C9 C 0.2974(4) 1.0300(2) 0.31506(14) 0.0480(5) Uani 1 1 d . . .
H9 H 0.333(3) 1.099(2) 0.3676(16) 0.053(7) Uiso 1 1 d . . .
C10 C 0.4007(3) 0.82269(19) 0.33351(14) 0.0415(5) Uani 1 1 d . . .
H10 H 0.257(3) 0.7963(17) 0.3235(12) 0.029(5) Uiso 1 1 d . . .
C11 C 0.5212(3) 0.71231(18) 0.29636(13) 0.0428(5) Uani 1 1 d . . .
C12 C 0.7191(4) 0.7239(2) 0.27901(17) 0.0558(6) Uani 1 1 d . . .
H12 H 0.777(4) 0.799(3) 0.2877(17) 0.061(8) Uiso 1 1 d . . .
C13 C 0.8271(5) 0.6221(3) 0.2464(2) 0.0714(8) Uani 1 1 d . . .
H13 H 0.962(5) 0.638(3) 0.236(2) 0.083(10) Uiso 1 1 d . . .
C14 C 0.7387(6) 0.5070(3) 0.2310(2) 0.0759(9) Uani 1 1 d . . .
H14 H 0.816(5) 0.436(3) 0.208(2) 0.091(10) Uiso 1 1 d . . .
C15 C 0.5443(5) 0.4938(2) 0.2478(2) 0.0715(8) Uani 1 1 d . . .
H15 H 0.471(5) 0.416(3) 0.236(2) 0.107(12) Uiso 1 1 d . . .
C16 C 0.4348(5) 0.5957(2) 0.28024(17) 0.0556(6) Uani 1 1 d . . .
H16 H 0.304(4) 0.588(2) 0.2903(15) 0.050(7) Uiso 1 1 d . . .
C17 C 0.3406(4) 0.78713(19) 0.48029(14) 0.0463(5) Uani 1 1 d . . .
C18 C 0.1409(5) 0.7894(3) 0.4931(2) 0.0691(7) Uani 1 1 d . . .
H18 H 0.073(4) 0.841(3) 0.4707(17) 0.061(8) Uiso 1 1 d . . .
C19 C 0.0532(6) 0.7115(4) 0.5378(3) 0.0940(11) Uani 1 1 d . . .
H19 H -0.069(5) 0.712(3) 0.547(2) 0.092(11) Uiso 1 1 d . . .
C20 C 0.1621(7) 0.6317(3) 0.5704(2) 0.0907(11) Uani 1 1 d . . .
H20 H 0.105(6) 0.582(3) 0.598(3) 0.110(13) Uiso 1 1 d . . .
C21 C 0.3577(7) 0.6302(3) 0.5577(2) 0.0802(10) Uani 1 1 d . . .
H21 H 0.433(5) 0.580(3) 0.578(2) 0.096(11) Uiso 1 1 d . . .
C22 C 0.4488(5) 0.7066(2) 0.51283(18) 0.0608(7) Uani 1 1 d . . .
H22 H 0.573(4) 0.709(3) 0.5053(19) 0.066(9) Uiso 1 1 d . . .

loop_
_atom_site_aniso_label
_atom_site_aniso_U_11
_atom_site_aniso_U_22
_atom_site_aniso_U_33
_atom_site_aniso_U_23
_atom_site_aniso_U_13
_atom_site_aniso_U_12
Mn 0.0426(2) 0.0507(2) 0.0485(2) 0.02135(15) -0.00340(14) 0.00574(15)
N 0.0408(10) 0.0436(10) 0.0422(9) 0.0092(8) -0.0082(8) 0.0058(8)
O1 0.0784(15) 0.0736(14) 0.174(2) 0.0603(15) 0.0342(15) 0.0327(12)
C1 0.0492(15) 0.0683(17) 0.0898(19) 0.0417(15) 0.0121(14) 0.0108(13)
O2 0.0503(13) 0.0801(14) 0.135(2) 0.0232(13) -0.0021(12) -0.0073(11)
C2 0.0568(17) 0.0497(13) 0.0713(16) 0.0187(12) -0.0017(13) 0.0069(13)
C3 0.0645(17) 0.0806(18) 0.0631(17) 0.0356(14) -0.0001(13) 0.0085(14)
O3 0.124(2) 0.147(2) 0.0601(13) 0.0521(14) -0.0039(12) 0.0076(17)
O4 0.0432(9) 0.0499(9) 0.0503(9) 0.0056(8) -0.0117(7) 0.0036(7)
